data_7135748
loop_
_publ_author_name
'Schubert, Emeric'
'Hadlington, Terrance J.'

_publ_section_title
;
 Ge<sup>II</sup>-H/Si<sup>IV</sup>-H dehydrocoupling and cycloaddition
 chemistry of a Ni<sup>0</sup> bis(hydridogermylene) complex.
;
_journal_issue 36
_journal_name_full 'Chemical communications (Cambridge, England)'
_journal_page_first 9272
_journal_page_last 9276
_journal_paper_doi 10.1039/d6cc00444j
_journal_volume 62
_journal_year 2026
_chemical_formula_moiety 'C64 H92 Ge2 N2 Ni P2 Si2'
_chemical_formula_sum 'C64 H92 Ge2 N2 Ni P2 Si2'
_chemical_formula_weight 1211.40
_space_group_crystal_system triclinic
_space_group_IT_number 2
_space_group_name_Hall '-P 1'
_space_group_name_H-M_alt 'P -1'
_atom_sites_solution_hydrogens mixed
_audit_creation_method SHELXL-2018/3
_audit_update_record
;
2025-05-21 deposited with the CCDC.	2026-04-17 downloaded from the CCDC.
;
_cell_angle_alpha 101.97(3)
_cell_angle_beta 94.78(3)
_cell_angle_gamma 107.40(3)
_cell_formula_units_Z 2
_cell_length_a 11.277(2)
_cell_length_b 14.795(3)
_cell_length_c 20.380(4)
_cell_measurement_reflns_used 2000
_cell_measurement_temperature 150(2)
_cell_measurement_theta_max 32.50
_cell_measurement_theta_min 1.92
_cell_volume 3135.4(13)
_computing_structure_refinement 'SHELXL-2018/3 (Sheldrick, 2018)'
_computing_structure_solution 'SHELXT 2018/2 (Sheldrick, 2018)'
_diffrn_ambient_temperature 150(2)
_diffrn_detector Pilatus300K
_diffrn_detector_area_resol_mean 5.81
_diffrn_measured_fraction_theta_full 1.000
_diffrn_measured_fraction_theta_max 1.000
_diffrn_measurement_device_type 'STOE StadiVari'
_diffrn_measurement_method '\w scans'
_diffrn_radiation_collimation '0.6 mm diameter'
_diffrn_radiation_monochromator 'Graded multilayer mirror'
_diffrn_radiation_type 'Mo K\a'
_diffrn_radiation_wavelength 0.71073
_diffrn_reflns_av_R_equivalents 0.0509
_diffrn_reflns_av_unetI/netI 0.0732
_diffrn_reflns_Laue_measured_fraction_full 1.000
_diffrn_reflns_Laue_measured_fraction_max 1.000
_diffrn_reflns_limit_h_max 13
_diffrn_reflns_limit_h_min -13
_diffrn_reflns_limit_k_max 18
_diffrn_reflns_limit_k_min -18
_diffrn_reflns_limit_l_max 25
_diffrn_reflns_limit_l_min -21
_diffrn_reflns_number 42753
_diffrn_reflns_point_group_measured_fraction_full 1.000
_diffrn_reflns_point_group_measured_fraction_max 1.000
_diffrn_reflns_theta_full 25.242
_diffrn_reflns_theta_max 25.999
_diffrn_reflns_theta_min 2.008
_diffrn_source 'Genix 3D HF Mo'
_diffrn_source_current 1.000
_diffrn_source_power 0.050
_diffrn_source_voltage 50
_exptl_absorpt_coefficient_mu 1.378
_exptl_absorpt_correction_T_max 1.000
_exptl_absorpt_correction_T_min 0.813
_exptl_absorpt_correction_type empirical
_exptl_absorpt_process_details 'STOE X-AREA 1.76'
_exptl_crystal_colour red
_exptl_crystal_density_diffrn 1.283
_exptl_crystal_description block
_exptl_crystal_F_000 1280
_exptl_crystal_size_max 0.15
_exptl_crystal_size_mid 0.12
_exptl_crystal_size_min 0.10
_refine_diff_density_max 0.531
_refine_diff_density_min -0.480
_refine_diff_density_rms 0.079
_refine_ls_extinction_method none
_refine_ls_goodness_of_fit_ref 0.935
_refine_ls_hydrogen_treatment mixed
_refine_ls_matrix_type full
_refine_ls_number_parameters 680
_refine_ls_number_reflns 12306
_refine_ls_number_restraints 0
_refine_ls_restrained_S_all 0.935
_refine_ls_R_factor_all 0.0778
_refine_ls_R_factor_gt 0.0400
_refine_ls_shift/su_max 0.001
_refine_ls_shift/su_mean 0.000
_refine_ls_structure_factor_coef Fsqd
_refine_ls_weighting_details 'w=1/[\s^2^(Fo^2^)+(0.0434P)^2^] where P=(Fo^2^+2Fc^2^)/3'
_refine_ls_weighting_scheme calc
_refine_ls_wR_factor_gt 0.0776
_refine_ls_wR_factor_ref 0.0882
_reflns_Friedel_coverage 0.000
_reflns_number_gt 8276
_reflns_number_total 12306
_reflns_threshold_expression 'I > 2\s(I)'
_cod_data_source_file d6cc00444j2.cif
_cod_data_source_block 5
_cod_depositor_comments 'Adding full bibliography for 7135746--7135748.cif.'
_cod_original_cell_volume 3135.3(13)
_cod_database_code 7135748
_shelx_shelxl_version_number 2018/3
_shelx_space_group_comment
;
The symmetry employed for this shelxl refinement is uniquely defined
by the following loop, which should always be used as a source of
symmetry information in preference to the above space-group names.
They are only intended as comments.
;

loop_
_space_group_symop_operation_xyz
'x, y, z'
'-x, -y, -z'

loop_
_atom_site_label
_atom_site_type_symbol
_atom_site_fract_x
_atom_site_fract_y
_atom_site_fract_z
_atom_site_U_iso_or_equiv
_atom_site_adp_type
_atom_site_occupancy
_atom_site_site_symmetry_order
_atom_site_calc_flag
_atom_site_refinement_flags_posn
_atom_site_refinement_flags_adp
_atom_site_refinement_flags_occupancy
_atom_site_disorder_assembly
_atom_site_disorder_group
Ge2 Ge 0.29315(3) 0.50622(2) 0.28167(2) 0.01843(9) Uani 1 1 d . . . . .
Ge1 Ge 0.15584(3) 0.34021(2) 0.33474(2) 0.01927(9) Uani 1 1 d . . . . .
Ni1 Ni 0.28775(4) 0.34265(3) 0.25172(2) 0.01758(10) Uani 1 1 d . . . . .
P2 P 0.34989(8) 0.36202(6) 0.15416(4) 0.01872(18) Uani 1 1 d . . . . .
P1 P 0.36056(8) 0.22576(6) 0.27108(4) 0.01979(19) Uani 1 1 d . . . . .
Si2 Si 0.40167(9) 0.59831(7) 0.16491(4) 0.0203(2) Uani 1 1 d . . . . .
Si1 Si 0.26049(9) 0.21411(7) 0.41325(4) 0.0212(2) Uani 1 1 d . . . . .
N1 N 0.1297(3) 0.24196(19) 0.38495(12) 0.0206(6) Uani 1 1 d . . . . .
N2 N 0.2959(2) 0.59057(18) 0.22205(12) 0.0191(6) Uani 1 1 d . . . . .
C27 C 0.5763(3) 0.3890(2) 0.30887(16) 0.0238(8) Uani 1 1 d . . . . .
H27 H 0.519444 0.423131 0.300986 0.029 Uiso 1 1 calc R U . . .
C51 C 0.4374(3) 0.2849(2) 0.11066(16) 0.0223(7) Uani 1 1 d . . . . .
C20 C 0.3405(3) 0.1236(2) 0.19759(16) 0.0230(8) Uani 1 1 d . . . . .
C26 C 0.5304(3) 0.2877(2) 0.29918(15) 0.0214(7) Uani 1 1 d . . . . .
C1 C 0.0014(3) 0.1881(2) 0.38782(16) 0.0193(7) Uani 1 1 d . . . . .
C44 C 0.3250(3) 0.6089(2) 0.08141(16) 0.0235(8) Uani 1 1 d . . . . .
H44 H 0.240673 0.557123 0.070073 0.028 Uiso 1 1 calc R U . . .
C32 C 0.2043(3) 0.6417(2) 0.22797(15) 0.0190(7) Uani 1 1 d . . . . .
C28 C 0.7021(3) 0.4404(3) 0.32957(17) 0.0293(8) Uani 1 1 d . . . . .
H28 H 0.731088 0.509421 0.336441 0.035 Uiso 1 1 calc R U . . .
C2 C -0.0764(3) 0.1159(2) 0.33112(16) 0.0229(7) Uani 1 1 d . . . . .
C19 C 0.3137(3) 0.1544(2) 0.33462(16) 0.0242(8) Uani 1 1 d . . . . .
H19A H 0.385906 0.134697 0.349738 0.029 Uiso 1 1 calc R U . . .
H19B H 0.244542 0.093783 0.311394 0.029 Uiso 1 1 calc R U . . .
C63 C 0.1934(4) 0.4704(2) 0.39769(16) 0.0273(8) Uani 1 1 d . . . . .
H63A H 0.127999 0.469891 0.427284 0.033 Uiso 1 1 calc R U . . .
H63B H 0.276122 0.489498 0.426638 0.033 Uiso 1 1 calc R U . . .
C37 C 0.2378(3) 0.7397(2) 0.26741(16) 0.0230(7) Uani 1 1 d . . . . .
C47 C 0.5579(3) 0.7006(3) 0.19647(17) 0.0289(8) Uani 1 1 d . . . . .
H47 H 0.538200 0.763187 0.205909 0.035 Uiso 1 1 calc R U . . .
C58 C 0.2245(3) 0.3466(2) 0.02407(16) 0.0250(8) Uani 1 1 d . . . . .
H58 H 0.302974 0.386258 0.016375 0.030 Uiso 1 1 calc R U . . .
C16 C 0.3941(3) 0.3291(2) 0.45827(16) 0.0262(8) Uani 1 1 d . . . . .
H16 H 0.405296 0.372204 0.425855 0.031 Uiso 1 1 calc R U . . .
C6 C -0.0497(3) 0.2077(2) 0.44881(16) 0.0230(7) Uani 1 1 d . . . . .
C46 C 0.3921(4) 0.5913(3) 0.01924(16) 0.0317(9) Uani 1 1 d . . . . .
H46A H 0.332138 0.574744 -0.022516 0.048 Uiso 1 1 calc R U . . .
H46B H 0.425243 0.537366 0.020216 0.048 Uiso 1 1 calc R U . . .
H46C H 0.461609 0.650663 0.020587 0.048 Uiso 1 1 calc R U . . .
C33 C 0.0783(3) 0.5933(2) 0.19628(15) 0.0229(7) Uani 1 1 d . . . . .
C50 C 0.4506(3) 0.4835(2) 0.15145(16) 0.0221(7) Uani 1 1 d . . . . .
H50A H 0.478714 0.475720 0.106475 0.027 Uiso 1 1 calc R U . . .
H50B H 0.526505 0.499466 0.185418 0.027 Uiso 1 1 calc R U . . .
C64 C 0.1945(3) 0.5410(2) 0.35264(16) 0.0260(8) Uani 1 1 d . . . . .
H64A H 0.234762 0.609495 0.378986 0.031 Uiso 1 1 calc R U . . .
H64B H 0.107910 0.532689 0.332338 0.031 Uiso 1 1 calc R U . . .
C5 C -0.1728(3) 0.1541(2) 0.45099(17) 0.0286(8) Uani 1 1 d . . . . .
H5 H -0.206023 0.166777 0.491961 0.034 Uiso 1 1 calc R U . . .
C25 C 0.2202(3) 0.0829(3) 0.15949(17) 0.0296(8) Uani 1 1 d . . . . .
H25 H 0.158998 0.113836 0.169596 0.036 Uiso 1 1 calc R U . . .
C29 C 0.7868(3) 0.3916(3) 0.34046(17) 0.0310(8) Uani 1 1 d . . . . .
H29 H 0.874226 0.426543 0.352667 0.037 Uiso 1 1 calc R U . . .
C57 C 0.2131(3) 0.3267(2) 0.08814(15) 0.0204(7) Uani 1 1 d . . . . .
C62 C 0.0969(3) 0.2688(2) 0.09792(17) 0.0261(8) Uani 1 1 d . . . . .
H62 H 0.086612 0.255293 0.141051 0.031 Uiso 1 1 calc R U . . .
C7 C -0.0327(3) 0.0897(2) 0.26310(16) 0.0294(8) Uani 1 1 d . . . . .
H7 H 0.056159 0.132632 0.266744 0.035 Uiso 1 1 calc R U . . .
C52 C 0.3799(3) 0.2052(2) 0.05604(16) 0.0269(8) Uani 1 1 d . . . . .
H52 H 0.293255 0.189892 0.039219 0.032 Uiso 1 1 calc R U . . .
C56 C 0.5651(3) 0.3053(2) 0.13502(17) 0.0253(8) Uani 1 1 d . . . . .
H56 H 0.606448 0.359269 0.172463 0.030 Uiso 1 1 calc R U . . .
C31 C 0.6162(3) 0.2404(3) 0.31360(16) 0.0263(8) Uani 1 1 d . . . . .
H31 H 0.586971 0.171947 0.309718 0.032 Uiso 1 1 calc R U . . .
C3 C -0.1993(3) 0.0654(2) 0.33661(17) 0.0280(8) Uani 1 1 d . . . . .
H3 H -0.250965 0.017074 0.298364 0.034 Uiso 1 1 calc R U . . .
C24 C 0.1871(4) -0.0009(3) 0.10754(18) 0.0356(9) Uani 1 1 d . . . . .
H24 H 0.104129 -0.027356 0.082914 0.043 Uiso 1 1 calc R U . . .
C30 C 0.7430(3) 0.2917(3) 0.33341(17) 0.0317(9) Uani 1 1 d . . . . .
H30 H 0.800289 0.258249 0.342207 0.038 Uiso 1 1 calc R U . . .
C36 C 0.1469(4) 0.7862(3) 0.27132(17) 0.0301(8) Uani 1 1 d . . . . .
H36 H 0.170335 0.852409 0.296032 0.036 Uiso 1 1 calc R U . . .
C38 C 0.0325(3) 0.4890(2) 0.15426(16) 0.0242(7) Uani 1 1 d . . . . .
H38 H 0.107518 0.466946 0.148584 0.029 Uiso 1 1 calc R U . . .
C59 C 0.1239(4) 0.3096(3) -0.02758(17) 0.0297(8) Uani 1 1 d . . . . .
H59 H 0.132868 0.324416 -0.070445 0.036 Uiso 1 1 calc R U . . .
C10 C 0.0223(3) 0.2905(2) 0.50954(16) 0.0287(8) Uani 1 1 d . . . . .
H10 H 0.111216 0.316144 0.501596 0.034 Uiso 1 1 calc R U . . .
C21 C 0.4302(4) 0.0787(3) 0.17976(17) 0.0292(8) Uani 1 1 d . . . . .
H21 H 0.513910 0.105509 0.203463 0.035 Uiso 1 1 calc R U . . .
C45 C 0.2997(4) 0.7066(3) 0.08707(17) 0.0352(9) Uani 1 1 d . . . . .
H45A H 0.379428 0.760512 0.101269 0.053 Uiso 1 1 calc R U . . .
H45B H 0.243754 0.713438 0.120709 0.053 Uiso 1 1 calc R U . . .
H45C H 0.259876 0.707954 0.042850 0.053 Uiso 1 1 calc R U . . .
C17 C 0.3704(4) 0.3898(3) 0.52378(16) 0.0321(9) Uani 1 1 d . . . . .
H17A H 0.351791 0.349622 0.556648 0.048 Uiso 1 1 calc R U . . .
H17B H 0.298752 0.411835 0.513365 0.048 Uiso 1 1 calc R U . . .
H17C H 0.445416 0.446698 0.543059 0.048 Uiso 1 1 calc R U . . .
C60 C 0.0091(4) 0.2505(3) -0.01732(18) 0.0333(9) Uani 1 1 d . . . . .
H60 H -0.060062 0.223854 -0.053312 0.040 Uiso 1 1 calc R U . . .
C35 C 0.0241(4) 0.7388(3) 0.24037(18) 0.0335(9) Uani 1 1 d . . . . .
H35 H -0.036656 0.771571 0.244169 0.040 Uiso 1 1 calc R U . . .
C41 C 0.3688(3) 0.7976(2) 0.30528(16) 0.0276(8) Uani 1 1 d . . . . .
H41 H 0.422419 0.754561 0.298107 0.033 Uiso 1 1 calc R U . . .
C18 C 0.5234(3) 0.3141(3) 0.47268(17) 0.0338(9) Uani 1 1 d . . . . .
H18A H 0.591014 0.375213 0.475467 0.051 Uiso 1 1 calc R U . . .
H18B H 0.530701 0.262636 0.435893 0.051 Uiso 1 1 calc R U . . .
H18C H 0.530148 0.295145 0.515784 0.051 Uiso 1 1 calc R U . . .
C53 C 0.4468(4) 0.1474(3) 0.02561(17) 0.0321(9) Uani 1 1 d . . . . .
H53 H 0.406124 0.093549 -0.011987 0.039 Uiso 1 1 calc R U . . .
C34 C -0.0091(3) 0.6432(3) 0.20386(17) 0.0298(8) Uani 1 1 d . . . . .
H34 H -0.094140 0.610155 0.183163 0.036 Uiso 1 1 calc R U . . .
C4 C -0.2487(3) 0.0833(3) 0.39620(18) 0.0320(9) Uani 1 1 d . . . . .
H4 H -0.332739 0.047755 0.399130 0.038 Uiso 1 1 calc R U . . .
C55 C 0.6309(3) 0.2468(3) 0.10445(18) 0.0329(9) Uani 1 1 d . . . . .
H55 H 0.717338 0.260809 0.121137 0.039 Uiso 1 1 calc R U . . .
C54 C 0.5713(4) 0.1681(3) 0.04975(19) 0.0356(9) Uani 1 1 d . . . . .
H54 H 0.616950 0.128434 0.028967 0.043 Uiso 1 1 calc R U . . .
C61 C -0.0041(3) 0.2307(3) 0.04539(18) 0.0338(9) Uani 1 1 d . . . . .
H61 H -0.082704 0.190722 0.052640 0.041 Uiso 1 1 calc R U . . .
C40 C -0.0554(4) 0.4210(3) 0.18989(19) 0.0373(9) Uani 1 1 d . . . . .
H40A H -0.013153 0.427903 0.235548 0.056 Uiso 1 1 calc R U . . .
H40B H -0.076805 0.353182 0.163682 0.056 Uiso 1 1 calc R U . . .
H40C H -0.132400 0.438280 0.193215 0.056 Uiso 1 1 calc R U . . .
C13 C 0.2160(4) 0.1236(3) 0.46753(17) 0.0324(9) Uani 1 1 d . . . . .
H13 H 0.168784 0.151019 0.501442 0.039 Uiso 1 1 calc R U . . .
C9 C -0.0346(4) -0.0166(3) 0.24625(19) 0.0388(9) Uani 1 1 d . . . . .
H9A H 0.015409 -0.027629 0.283688 0.058 Uiso 1 1 calc R U . . .
H9B H 0.001200 -0.029975 0.204511 0.058 Uiso 1 1 calc R U . . .
H9C H -0.121489 -0.060350 0.239789 0.058 Uiso 1 1 calc R U . . .
C23 C 0.2758(4) -0.0461(3) 0.09169(18) 0.0361(9) Uani 1 1 d . . . . .
H23 H 0.253928 -0.104464 0.056720 0.043 Uiso 1 1 calc R U . . .
C8 C -0.1122(4) 0.1074(3) 0.20523(17) 0.0389(10) Uani 1 1 d . . . . .
H8A H -0.199511 0.064836 0.199907 0.058 Uiso 1 1 calc R U . . .
H8B H -0.078671 0.092777 0.162883 0.058 Uiso 1 1 calc R U . . .
H8C H -0.109235 0.175805 0.215931 0.058 Uiso 1 1 calc R U . . .
C48 C 0.6283(4) 0.6964(3) 0.26351(19) 0.0386(9) Uani 1 1 d . . . . .
H48A H 0.662068 0.641933 0.254867 0.058 Uiso 1 1 calc R U . . .
H48B H 0.570033 0.686805 0.296440 0.058 Uiso 1 1 calc R U . . .
H48C H 0.697624 0.757773 0.281746 0.058 Uiso 1 1 calc R U . . .
C42 C 0.3696(4) 0.8303(3) 0.38193(17) 0.0378(9) Uani 1 1 d . . . . .
H42A H 0.316162 0.871659 0.390179 0.057 Uiso 1 1 calc R U . . .
H42B H 0.455801 0.867311 0.404569 0.057 Uiso 1 1 calc R U . . .
H42C H 0.337239 0.772709 0.399986 0.057 Uiso 1 1 calc R U . . .
C22 C 0.3963(4) -0.0054(3) 0.12724(18) 0.0360(9) Uani 1 1 d . . . . .
H22 H 0.457686 -0.035465 0.115568 0.043 Uiso 1 1 calc R U . . .
C12 C -0.0345(4) 0.3731(3) 0.51486(19) 0.0430(10) Uani 1 1 d . . . . .
H12A H -0.039434 0.390642 0.471153 0.064 Uiso 1 1 calc R U . . .
H12B H 0.018647 0.430111 0.550040 0.064 Uiso 1 1 calc R U . . .
H12C H -0.119114 0.351368 0.526780 0.064 Uiso 1 1 calc R U . . .
C43 C 0.4287(4) 0.8883(3) 0.27845(19) 0.0376(9) Uani 1 1 d . . . . .
H43A H 0.422781 0.868770 0.228998 0.056 Uiso 1 1 calc R U . . .
H43B H 0.517309 0.918327 0.299139 0.056 Uiso 1 1 calc R U . . .
H43C H 0.384002 0.935572 0.290180 0.056 Uiso 1 1 calc R U . . .
C11 C 0.0244(4) 0.2597(3) 0.57694(18) 0.0441(11) Uani 1 1 d . . . . .
H11A H -0.061040 0.240525 0.588093 0.066 Uiso 1 1 calc R U . . .
H11B H 0.079325 0.314503 0.613092 0.066 Uiso 1 1 calc R U . . .
H11C H 0.056265 0.204239 0.572652 0.066 Uiso 1 1 calc R U . . .
C39 C -0.0336(4) 0.4806(3) 0.08371(17) 0.0391(10) Uani 1 1 d . . . . .
H39A H -0.114176 0.492142 0.087486 0.059 Uiso 1 1 calc R U . . .
H39B H -0.048394 0.415057 0.055142 0.059 Uiso 1 1 calc R U . . .
H39C H 0.019498 0.529328 0.063208 0.059 Uiso 1 1 calc R U . . .
C49 C 0.6489(4) 0.7083(3) 0.1442(2) 0.0449(10) Uani 1 1 d . . . . .
H49A H 0.730222 0.757372 0.165469 0.067 Uiso 1 1 calc R U . . .
H49B H 0.613955 0.727578 0.105733 0.067 Uiso 1 1 calc R U . . .
H49C H 0.660653 0.644828 0.128106 0.067 Uiso 1 1 calc R U . . .
C15 C 0.1280(4) 0.0228(3) 0.4307(2) 0.0455(11) Uani 1 1 d . . . . .
H15A H 0.168561 -0.007150 0.395681 0.068 Uiso 1 1 calc R U . . .
H15B H 0.050104 0.028390 0.409465 0.068 Uiso 1 1 calc R U . . .
H15C H 0.108423 -0.017881 0.463210 0.068 Uiso 1 1 calc R U . . .
C14 C 0.3282(5) 0.1149(4) 0.5085(3) 0.098(2) Uani 1 1 d . . . . .
H14A H 0.299234 0.073306 0.539546 0.148 Uiso 1 1 calc R U . . .
H14B H 0.381537 0.179931 0.534843 0.148 Uiso 1 1 calc R U . . .
H14C H 0.376712 0.085893 0.477868 0.148 Uiso 1 1 calc R U . . .
H2 H 0.418(4) 0.538(3) 0.3180(17) 0.050 Uiso 1 1 d . . . . .
H1 H 0.032(4) 0.315(3) 0.3029(17) 0.050 Uiso 1 1 d . . . . .

loop_
_atom_site_aniso_label
_atom_site_aniso_U_11
_atom_site_aniso_U_22
_atom_site_aniso_U_33
_atom_site_aniso_U_23
_atom_site_aniso_U_13
_atom_site_aniso_U_12
Ge2 0.0215(2) 0.01844(19) 0.01837(18) 0.00723(14) 0.00598(15) 0.00836(16)
Ge1 0.0211(2) 0.01987(19) 0.02023(18) 0.00888(15) 0.00686(15) 0.00791(16)
Ni1 0.0197(2) 0.0179(2) 0.0177(2) 0.00640(17) 0.00543(17) 0.00776(19)
P2 0.0194(5) 0.0200(5) 0.0184(4) 0.0059(3) 0.0053(4) 0.0074(4)
P1 0.0204(5) 0.0194(4) 0.0214(4) 0.0063(4) 0.0041(4) 0.0081(4)
Si2 0.0214(5) 0.0201(5) 0.0217(5) 0.0086(4) 0.0068(4) 0.0069(4)
Si1 0.0244(5) 0.0206(5) 0.0200(5) 0.0085(4) 0.0034(4) 0.0070(4)
N1 0.0226(16) 0.0198(15) 0.0191(14) 0.0078(12) 0.0023(12) 0.0049(13)
N2 0.0209(15) 0.0184(14) 0.0199(14) 0.0082(11) 0.0035(11) 0.0069(12)
C27 0.024(2) 0.0246(19) 0.0262(18) 0.0080(15) 0.0059(15) 0.0109(16)
C51 0.029(2) 0.0223(18) 0.0215(17) 0.0112(15) 0.0106(15) 0.0113(16)
C20 0.031(2) 0.0199(18) 0.0230(18) 0.0118(14) 0.0091(15) 0.0092(16)
C26 0.0222(19) 0.0277(19) 0.0179(17) 0.0070(14) 0.0069(14) 0.0112(16)
C1 0.0193(18) 0.0150(17) 0.0270(18) 0.0112(14) 0.0059(14) 0.0060(15)
C44 0.0225(19) 0.0270(19) 0.0254(18) 0.0113(15) 0.0082(15) 0.0099(16)
C32 0.0213(19) 0.0190(17) 0.0223(17) 0.0112(14) 0.0077(14) 0.0095(15)
C28 0.030(2) 0.0249(19) 0.031(2) 0.0071(16) 0.0046(16) 0.0055(17)
C2 0.0237(19) 0.0206(18) 0.0264(18) 0.0093(15) 0.0056(15) 0.0073(16)
C19 0.026(2) 0.0224(18) 0.0273(18) 0.0100(15) 0.0008(15) 0.0109(16)
C63 0.039(2) 0.0246(19) 0.0253(19) 0.0115(15) 0.0136(16) 0.0138(18)
C37 0.025(2) 0.0269(19) 0.0218(18) 0.0120(15) 0.0070(15) 0.0104(16)
C47 0.026(2) 0.0241(19) 0.036(2) 0.0068(16) 0.0115(16) 0.0051(17)
C58 0.024(2) 0.0267(19) 0.0250(19) 0.0081(15) 0.0048(15) 0.0078(16)
C16 0.029(2) 0.029(2) 0.0235(18) 0.0113(15) 0.0040(15) 0.0107(17)
C6 0.0240(19) 0.0223(18) 0.0266(18) 0.0109(15) 0.0070(15) 0.0088(16)
C46 0.040(2) 0.036(2) 0.0270(19) 0.0158(17) 0.0133(17) 0.0155(19)
C33 0.027(2) 0.0274(19) 0.0179(17) 0.0079(14) 0.0071(15) 0.0119(17)
C50 0.0211(19) 0.0295(19) 0.0198(17) 0.0091(15) 0.0054(14) 0.0115(16)
C64 0.031(2) 0.0256(19) 0.0256(18) 0.0072(15) 0.0112(16) 0.0131(17)
C5 0.030(2) 0.028(2) 0.031(2) 0.0149(17) 0.0113(17) 0.0066(17)
C25 0.030(2) 0.028(2) 0.031(2) 0.0035(16) 0.0116(17) 0.0089(18)
C29 0.022(2) 0.040(2) 0.029(2) 0.0088(17) 0.0044(16) 0.0076(18)
C57 0.0239(19) 0.0187(17) 0.0171(16) 0.0003(13) 0.0023(14) 0.0077(15)
C62 0.026(2) 0.027(2) 0.0257(19) 0.0087(15) 0.0054(16) 0.0069(17)
C7 0.030(2) 0.025(2) 0.0273(19) 0.0052(15) 0.0052(16) 0.0015(17)
C52 0.031(2) 0.027(2) 0.0262(19) 0.0094(16) 0.0091(16) 0.0107(17)
C56 0.027(2) 0.0226(19) 0.0276(19) 0.0048(15) 0.0084(16) 0.0096(16)
C31 0.027(2) 0.0268(19) 0.0287(19) 0.0088(15) 0.0060(16) 0.0123(17)
C3 0.025(2) 0.026(2) 0.0277(19) 0.0078(16) -0.0001(16) 0.0008(17)
C24 0.033(2) 0.032(2) 0.032(2) -0.0017(17) 0.0091(17) 0.0019(19)
C30 0.029(2) 0.037(2) 0.033(2) 0.0103(17) 0.0038(17) 0.0158(19)
C36 0.038(2) 0.0219(19) 0.033(2) 0.0020(16) 0.0048(17) 0.0164(18)
C38 0.0188(19) 0.0238(19) 0.0274(19) 0.0052(15) 0.0005(15) 0.0048(16)
C59 0.038(2) 0.031(2) 0.0219(18) 0.0078(16) 0.0025(16) 0.0135(19)
C10 0.029(2) 0.029(2) 0.0247(19) 0.0044(15) 0.0102(16) 0.0042(17)
C21 0.035(2) 0.032(2) 0.0268(19) 0.0081(16) 0.0082(16) 0.0171(18)
C45 0.048(3) 0.043(2) 0.031(2) 0.0210(18) 0.0164(18) 0.028(2)
C17 0.035(2) 0.030(2) 0.0251(19) 0.0034(16) 0.0017(16) 0.0053(18)
C60 0.032(2) 0.034(2) 0.028(2) 0.0025(17) -0.0087(17) 0.0096(19)
C35 0.032(2) 0.035(2) 0.038(2) 0.0062(18) 0.0023(18) 0.0212(19)
C41 0.029(2) 0.0201(18) 0.032(2) 0.0024(15) 0.0031(16) 0.0086(17)
C18 0.031(2) 0.038(2) 0.029(2) 0.0066(17) -0.0015(16) 0.0087(19)
C53 0.046(3) 0.025(2) 0.027(2) 0.0037(16) 0.0123(18) 0.0147(19)
C34 0.025(2) 0.033(2) 0.031(2) 0.0072(17) -0.0002(16) 0.0111(18)
C4 0.024(2) 0.033(2) 0.040(2) 0.0189(18) 0.0093(17) 0.0033(18)
C55 0.023(2) 0.037(2) 0.044(2) 0.0126(19) 0.0105(17) 0.0145(18)
C54 0.041(3) 0.032(2) 0.042(2) 0.0109(18) 0.0237(19) 0.018(2)
C61 0.024(2) 0.033(2) 0.040(2) 0.0081(18) 0.0013(17) 0.0037(18)
C40 0.031(2) 0.034(2) 0.042(2) 0.0110(18) 0.0034(18) 0.0027(19)
C13 0.046(2) 0.027(2) 0.028(2) 0.0150(16) 0.0068(17) 0.0105(19)
C9 0.043(3) 0.030(2) 0.037(2) -0.0007(17) 0.0101(19) 0.008(2)
C23 0.044(3) 0.021(2) 0.034(2) -0.0038(16) 0.0185(19) 0.0011(19)
C8 0.041(2) 0.045(2) 0.026(2) 0.0094(18) 0.0023(18) 0.007(2)
C48 0.028(2) 0.034(2) 0.049(2) 0.0073(19) 0.0039(19) 0.0069(19)
C42 0.041(2) 0.035(2) 0.030(2) 0.0016(17) -0.0069(18) 0.010(2)
C22 0.052(3) 0.027(2) 0.036(2) 0.0090(17) 0.021(2) 0.019(2)
C12 0.054(3) 0.034(2) 0.042(2) 0.0064(19) 0.021(2) 0.014(2)
C43 0.040(2) 0.027(2) 0.040(2) 0.0034(17) 0.0075(19) 0.0058(19)
C11 0.057(3) 0.046(3) 0.027(2) 0.0075(19) 0.0079(19) 0.013(2)
C39 0.046(3) 0.038(2) 0.030(2) 0.0016(17) -0.0018(18) 0.014(2)
C49 0.037(3) 0.041(2) 0.050(3) 0.009(2) 0.018(2) 0.000(2)
C15 0.048(3) 0.036(2) 0.056(3) 0.025(2) 0.003(2) 0.010(2)
C14 0.072(4) 0.081(4) 0.132(5) 0.082(4) -0.041(4) -0.012(3)

loop_
_atom_type_symbol
_atom_type_description
_atom_type_scat_dispersion_real
_atom_type_scat_dispersion_imag
_atom_type_scat_source
C C 0.0033 0.0016 'International Tables Vol C Tables 4.2.6.8 and 6.1.1.4'
H H 0.0000 0.0000 'International Tables Vol C Tables 4.2.6.8 and 6.1.1.4'
N N 0.0061 0.0033 'International Tables Vol C Tables 4.2.6.8 and 6.1.1.4'
Si Si 0.0817 0.0704 'International Tables Vol C Tables 4.2.6.8 and 6.1.1.4'
P P 0.1023 0.0942 'International Tables Vol C Tables 4.2.6.8 and 6.1.1.4'
Ni Ni 0.3393 1.1124 'International Tables Vol C Tables 4.2.6.8 and 6.1.1.4'
Ge Ge 0.1547 1.8001 'International Tables Vol C Tables 4.2.6.8 and 6.1.1.4'

loop_
_geom_angle_atom_site_label_1
_geom_angle_atom_site_label_2
_geom_angle_atom_site_label_3
_geom_angle
_geom_angle_site_symmetry_1
_geom_angle_site_symmetry_3
_geom_angle_publ_flag
N2 Ge2 C64 106.99(12) . . ?
N2 Ge2 Ni1 126.84(8) . . ?
C64 Ge2 Ni1 117.10(10) . . ?
N2 Ge2 H2 105.6(13) . . ?
C64 Ge2 H2 103.1(14) . . ?
Ni1 Ge2 H2 92.3(14) . . ?
N1 Ge1 C63 109.80(12) . . ?
N1 Ge1 Ni1 120.28(8) . . ?
C63 Ge1 Ni1 112.34(10) . . ?
N1 Ge1 H1 97.8(14) . . ?
C63 Ge1 H1 106.0(15) . . ?
Ni1 Ge1 H1 108.8(14) . . ?
P2 Ni1 P1 102.25(4) . . ?
P2 Ni1 Ge1 156.46(3) . . ?
P1 Ni1 Ge1 97.86(3) . . ?
P2 Ni1 Ge2 90.59(4) . . ?
P1 Ni1 Ge2 149.43(4) . . ?
Ge1 Ni1 Ge2 77.90(3) . . ?
C57 P2 C50 107.29(14) . . ?
C57 P2 C51 98.84(15) . . ?
C50 P2 C51 100.45(14) . . ?
C57 P2 Ni1 109.88(11) . . ?
C50 P2 Ni1 117.75(11) . . ?
C51 P2 Ni1 120.40(10) . . ?
C20 P1 C26 107.80(15) . . ?
C20 P1 C19 98.42(14) . . ?
C26 P1 C19 103.43(15) . . ?
C20 P1 Ni1 116.06(10) . . ?
C26 P1 Ni1 104.35(10) . . ?
C19 P1 Ni1 125.37(11) . . ?
N2 Si2 C44 109.64(13) . . ?
N2 Si2 C47 114.82(14) . . ?
C44 Si2 C47 110.40(15) . . ?
N2 Si2 C50 108.44(13) . . ?
C44 Si2 C50 110.51(14) . . ?
C47 Si2 C50 102.80(15) . . ?
N1 Si1 C13 110.02(15) . . ?
N1 Si1 C16 110.97(14) . . ?
C13 Si1 C16 112.92(15) . . ?
N1 Si1 C19 106.37(14) . . ?
C13 Si1 C19 108.66(15) . . ?
C16 Si1 C19 107.62(16) . . ?
C1 N1 Si1 125.13(19) . . ?
C1 N1 Ge1 117.18(18) . . ?
Si1 N1 Ge1 117.08(15) . . ?
C32 N2 Si2 125.34(18) . . ?
C32 N2 Ge2 115.64(18) . . ?
Si2 N2 Ge2 119.01(13) . . ?
C28 C27 C26 121.4(3) . . ?
C28 C27 H27 119.3 . . ?
C26 C27 H27 119.3 . . ?
C52 C51 C56 118.4(3) . . ?
C52 C51 P2 122.3(3) . . ?
C56 C51 P2 119.3(3) . . ?
C25 C20 C21 117.6(3) . . ?
C25 C20 P1 115.7(3) . . ?
C21 C20 P1 126.5(3) . . ?
C27 C26 C31 117.7(3) . . ?
C27 C26 P1 118.0(2) . . ?
C31 C26 P1 124.3(3) . . ?
C2 C1 C6 118.7(3) . . ?
C2 C1 N1 121.6(3) . . ?
C6 C1 N1 119.7(3) . . ?
C45 C44 C46 108.1(2) . . ?
C45 C44 Si2 112.9(2) . . ?
C46 C44 Si2 116.8(2) . . ?
C45 C44 H44 106.1 . . ?
C46 C44 H44 106.1 . . ?
Si2 C44 H44 106.1 . . ?
C33 C32 C37 118.7(3) . . ?
C33 C32 N2 120.1(3) . . ?
C37 C32 N2 121.2(3) . . ?
C27 C28 C29 120.1(3) . . ?
C27 C28 H28 120.0 . . ?
C29 C28 H28 120.0 . . ?
C3 C2 C1 119.4(3) . . ?
C3 C2 C7 117.3(3) . . ?
C1 C2 C7 123.3(3) . . ?
P1 C19 Si1 118.21(17) . . ?
P1 C19 H19A 107.8 . . ?
Si1 C19 H19A 107.8 . . ?
P1 C19 H19B 107.8 . . ?
Si1 C19 H19B 107.8 . . ?
H19A C19 H19B 107.1 . . ?
C64 C63 Ge1 105.7(2) . . ?
C64 C63 H63A 110.6 . . ?
Ge1 C63 H63A 110.6 . . ?
C64 C63 H63B 110.6 . . ?
Ge1 C63 H63B 110.6 . . ?
H63A C63 H63B 108.7 . . ?
C36 C37 C32 119.2(3) . . ?
C36 C37 C41 117.4(3) . . ?
C32 C37 C41 123.4(3) . . ?
C48 C47 C49 108.4(3) . . ?
C48 C47 Si2 114.0(2) . . ?
C49 C47 Si2 114.0(3) . . ?
C48 C47 H47 106.7 . . ?
C49 C47 H47 106.7 . . ?
Si2 C47 H47 106.7 . . ?
C59 C58 C57 120.9(3) . . ?
C59 C58 H58 119.5 . . ?
C57 C58 H58 119.5 . . ?
C17 C16 C18 108.4(3) . . ?
C17 C16 Si1 116.3(2) . . ?
C18 C16 Si1 114.9(2) . . ?
C17 C16 H16 105.4 . . ?
C18 C16 H16 105.4 . . ?
Si1 C16 H16 105.4 . . ?
C5 C6 C1 118.9(3) . . ?
C5 C6 C10 118.7(3) . . ?
C1 C6 C10 122.2(3) . . ?
C44 C46 H46A 109.5 . . ?
C44 C46 H46B 109.5 . . ?
H46A C46 H46B 109.5 . . ?
C44 C46 H46C 109.5 . . ?
H46A C46 H46C 109.5 . . ?
H46B C46 H46C 109.5 . . ?
C34 C33 C32 119.2(3) . . ?
C34 C33 C38 117.9(3) . . ?
C32 C33 C38 122.9(3) . . ?
P2 C50 Si2 125.20(17) . . ?
P2 C50 H50A 106.0 . . ?
Si2 C50 H50A 106.0 . . ?
P2 C50 H50B 106.0 . . ?
Si2 C50 H50B 106.0 . . ?
H50A C50 H50B 106.3 . . ?
C63 C64 Ge2 104.7(2) . . ?
C63 C64 H64A 110.8 . . ?
Ge2 C64 H64A 110.8 . . ?
C63 C64 H64B 110.8 . . ?
Ge2 C64 H64B 110.8 . . ?
H64A C64 H64B 108.9 . . ?
C4 C5 C6 122.7(3) . . ?
C4 C5 H5 118.6 . . ?
C6 C5 H5 118.6 . . ?
C24 C25 C20 122.2(3) . . ?
C24 C25 H25 118.9 . . ?
C20 C25 H25 118.9 . . ?
C30 C29 C28 119.6(3) . . ?
C30 C29 H29 120.2 . . ?
C28 C29 H29 120.2 . . ?
C62 C57 C58 118.2(3) . . ?
C62 C57 P2 119.8(2) . . ?
C58 C57 P2 121.6(3) . . ?
C61 C62 C57 120.7(3) . . ?
C61 C62 H62 119.6 . . ?
C57 C62 H62 119.6 . . ?
C2 C7 C9 111.0(3) . . ?
C2 C7 C8 112.0(3) . . ?
C9 C7 C8 109.9(3) . . ?
C2 C7 H7 107.9 . . ?
C9 C7 H7 107.9 . . ?
C8 C7 H7 107.9 . . ?
C53 C52 C51 121.1(3) . . ?
C53 C52 H52 119.5 . . ?
C51 C52 H52 119.5 . . ?
C55 C56 C51 120.1(3) . . ?
C55 C56 H56 120.0 . . ?
C51 C56 H56 120.0 . . ?
C30 C31 C26 121.0(3) . . ?
C30 C31 H31 119.5 . . ?
C26 C31 H31 119.5 . . ?
C4 C3 C2 122.1(3) . . ?
C4 C3 H3 119.0 . . ?
C2 C3 H3 119.0 . . ?
C23 C24 C25 119.5(4) . . ?
C23 C24 H24 120.2 . . ?
C25 C24 H24 120.2 . . ?
C29 C30 C31 120.2(3) . . ?
C29 C30 H30 119.9 . . ?
C31 C30 H30 119.9 . . ?
C35 C36 C37 121.9(3) . . ?
C35 C36 H36 119.1 . . ?
C37 C36 H36 119.1 . . ?
C33 C38 C39 111.5(3) . . ?
C33 C38 C40 111.4(3) . . ?
C39 C38 C40 109.9(3) . . ?
C33 C38 H38 108.0 . . ?
C39 C38 H38 108.0 . . ?
C40 C38 H38 108.0 . . ?
C58 C59 C60 120.2(3) . . ?
C58 C59 H59 119.9 . . ?
C60 C59 H59 119.9 . . ?
C6 C10 C12 109.3(3) . . ?
C6 C10 C11 113.7(3) . . ?
C12 C10 C11 109.5(3) . . ?
C6 C10 H10 108.1 . . ?
C12 C10 H10 108.1 . . ?
C11 C10 H10 108.1 . . ?
C22 C21 C20 119.7(4) . . ?
C22 C21 H21 120.1 . . ?
C20 C21 H21 120.1 . . ?
C44 C45 H45A 109.5 . . ?
C44 C45 H45B 109.5 . . ?
H45A C45 H45B 109.5 . . ?
C44 C45 H45C 109.5 . . ?
H45A C45 H45C 109.5 . . ?
H45B C45 H45C 109.5 . . ?
C16 C17 H17A 109.5 . . ?
C16 C17 H17B 109.5 . . ?
H17A C17 H17B 109.5 . . ?
C16 C17 H17C 109.5 . . ?
H17A C17 H17C 109.5 . . ?
H17B C17 H17C 109.5 . . ?
C61 C60 C59 119.7(3) . . ?
C61 C60 H60 120.2 . . ?
C59 C60 H60 120.2 . . ?
C34 C35 C36 118.9(3) . . ?
C34 C35 H35 120.5 . . ?
C36 C35 H35 120.5 . . ?
C37 C41 C42 112.0(3) . . ?
C37 C41 C43 111.8(3) . . ?
C42 C41 C43 108.9(3) . . ?
C37 C41 H41 108.0 . . ?
C42 C41 H41 108.0 . . ?
C43 C41 H41 108.0 . . ?
C16 C18 H18A 109.5 . . ?
C16 C18 H18B 109.5 . . ?
H18A C18 H18B 109.5 . . ?
C16 C18 H18C 109.5 . . ?
H18A C18 H18C 109.5 . . ?
H18B C18 H18C 109.5 . . ?
C54 C53 C52 120.0(4) . . ?
C54 C53 H53 120.0 . . ?
C52 C53 H53 120.0 . . ?
C35 C34 C33 122.0(3) . . ?
C35 C34 H34 119.0 . . ?
C33 C34 H34 119.0 . . ?
C5 C4 C3 118.2(3) . . ?
C5 C4 H4 120.9 . . ?
C3 C4 H4 120.9 . . ?
C54 C55 C56 120.3(3) . . ?
C54 C55 H55 119.8 . . ?
C56 C55 H55 119.8 . . ?
C53 C54 C55 120.1(3) . . ?
C53 C54 H54 120.0 . . ?
C55 C54 H54 120.0 . . ?
C60 C61 C62 120.3(3) . . ?
C60 C61 H61 119.8 . . ?
C62 C61 H61 119.8 . . ?
C38 C40 H40A 109.5 . . ?
C38 C40 H40B 109.5 . . ?
H40A C40 H40B 109.5 . . ?
C38 C40 H40C 109.5 . . ?
H40A C40 H40C 109.5 . . ?
H40B C40 H40C 109.5 . . ?
C14 C13 C15 109.9(3) . . ?
C14 C13 Si1 113.3(3) . . ?
C15 C13 Si1 115.6(2) . . ?
C14 C13 H13 105.7 . . ?
C15 C13 H13 105.7 . . ?
Si1 C13 H13 105.7 . . ?
C7 C9 H9A 109.5 . . ?
C7 C9 H9B 109.5 . . ?
H9A C9 H9B 109.5 . . ?
C7 C9 H9C 109.5 . . ?
H9A C9 H9C 109.5 . . ?
H9B C9 H9C 109.5 . . ?
C22 C23 C24 119.2(3) . . ?
C22 C23 H23 120.4 . . ?
C24 C23 H23 120.4 . . ?
C7 C8 H8A 109.5 . . ?
C7 C8 H8B 109.5 . . ?
H8A C8 H8B 109.5 . . ?
C7 C8 H8C 109.5 . . ?
H8A C8 H8C 109.5 . . ?
H8B C8 H8C 109.5 . . ?
C47 C48 H48A 109.5 . . ?
C47 C48 H48B 109.5 . . ?
H48A C48 H48B 109.5 . . ?
C47 C48 H48C 109.5 . . ?
H48A C48 H48C 109.5 . . ?
H48B C48 H48C 109.5 . . ?
C41 C42 H42A 109.5 . . ?
C41 C42 H42B 109.5 . . ?
H42A C42 H42B 109.5 . . ?
C41 C42 H42C 109.5 . . ?
H42A C42 H42C 109.5 . . ?
H42B C42 H42C 109.5 . . ?
C23 C22 C21 121.7(4) . . ?
C23 C22 H22 119.2 . . ?
C21 C22 H22 119.2 . . ?
C10 C12 H12A 109.5 . . ?
C10 C12 H12B 109.5 . . ?
H12A C12 H12B 109.5 . . ?
C10 C12 H12C 109.5 . . ?
H12A C12 H12C 109.5 . . ?
H12B C12 H12C 109.5 . . ?
C41 C43 H43A 109.5 . . ?
C41 C43 H43B 109.5 . . ?
H43A C43 H43B 109.5 . . ?
C41 C43 H43C 109.5 . . ?
H43A C43 H43C 109.5 . . ?
H43B C43 H43C 109.5 . . ?
C10 C11 H11A 109.5 . . ?
C10 C11 H11B 109.5 . . ?
H11A C11 H11B 109.5 . . ?
C10 C11 H11C 109.5 . . ?
H11A C11 H11C 109.5 . . ?
H11B C11 H11C 109.5 . . ?
C38 C39 H39A 109.5 . . ?
C38 C39 H39B 109.5 . . ?
H39A C39 H39B 109.5 . . ?
C38 C39 H39C 109.5 . . ?
H39A C39 H39C 109.5 . . ?
H39B C39 H39C 109.5 . . ?
C47 C49 H49A 109.5 . . ?
C47 C49 H49B 109.5 . . ?
H49A C49 H49B 109.5 . . ?
C47 C49 H49C 109.5 . . ?
H49A C49 H49C 109.5 . . ?
H49B C49 H49C 109.5 . . ?
C13 C15 H15A 109.5 . . ?
C13 C15 H15B 109.5 . . ?
H15A C15 H15B 109.5 . . ?
C13 C15 H15C 109.5 . . ?
H15A C15 H15C 109.5 . . ?
H15B C15 H15C 109.5 . . ?
C13 C14 H14A 109.5 . . ?
C13 C14 H14B 109.5 . . ?
H14A C14 H14B 109.5 . . ?
C13 C14 H14C 109.5 . . ?
H14A C14 H14C 109.5 . . ?
H14B C14 H14C 109.5 . . ?

loop_
_geom_bond_atom_site_label_1
_geom_bond_atom_site_label_2
_geom_bond_distance
_geom_bond_site_symmetry_2
_geom_bond_publ_flag
Ge2 N2 1.910(2) . ?
Ge2 C64 1.974(3) . ?
Ge2 Ni1 2.3507(8) . ?
Ge2 H2 1.43(4) . ?
Ge1 N1 1.913(2) . ?
Ge1 C63 1.983(3) . ?
Ge1 Ni1 2.3430(8) . ?
Ge1 H1 1.40(4) . ?
Ni1 P2 2.2079(10) . ?
Ni1 P1 2.2133(10) . ?
P2 C57 1.829(3) . ?
P2 C50 1.832(3) . ?
P2 C51 1.861(3) . ?
P1 C20 1.838(3) . ?
P1 C26 1.840(3) . ?
P1 C19 1.849(3) . ?
Si2 N2 1.731(3) . ?
Si2 C44 1.901(3) . ?
Si2 C47 1.903(4) . ?
Si2 C50 1.912(3) . ?
Si1 N1 1.732(3) . ?
Si1 C13 1.891(3) . ?
Si1 C16 1.896(4) . ?
Si1 C19 1.897(3) . ?
N1 C1 1.441(4) . ?
N2 C32 1.450(4) . ?
C27 C28 1.375(5) . ?
C27 C26 1.397(4) . ?
C27 H27 0.9500 . ?
C51 C52 1.389(5) . ?
C51 C56 1.402(5) . ?
C20 C25 1.395(5) . ?
C20 C21 1.400(4) . ?
C26 C31 1.398(4) . ?
C1 C2 1.416(5) . ?
C1 C6 1.425(4) . ?
C44 C45 1.537(4) . ?
C44 C46 1.545(4) . ?
C44 H44 1.0000 . ?
C32 C33 1.413(5) . ?
C32 C37 1.424(5) . ?
C28 C29 1.388(5) . ?
C28 H28 0.9500 . ?
C2 C3 1.389(5) . ?
C2 C7 1.523(5) . ?
C19 H19A 0.9900 . ?
C19 H19B 0.9900 . ?
C63 C64 1.524(4) . ?
C63 H63A 0.9900 . ?
C63 H63B 0.9900 . ?
C37 C36 1.394(4) . ?
C37 C41 1.513(5) . ?
C47 C48 1.544(5) . ?
C47 C49 1.537(5) . ?
C47 H47 1.0000 . ?
C58 C59 1.373(5) . ?
C58 C57 1.405(4) . ?
C58 H58 0.9500 . ?
C16 C17 1.538(5) . ?
C16 C18 1.553(5) . ?
C16 H16 1.0000 . ?
C6 C5 1.387(5) . ?
C6 C10 1.517(5) . ?
C46 H46A 0.9800 . ?
C46 H46B 0.9800 . ?
C46 H46C 0.9800 . ?
C33 C34 1.398(4) . ?
C33 C38 1.512(5) . ?
C50 H50A 0.9900 . ?
C50 H50B 0.9900 . ?
C64 H64A 0.9900 . ?
C64 H64B 0.9900 . ?
C5 C4 1.377(5) . ?
C5 H5 0.9500 . ?
C25 C24 1.382(5) . ?
C25 H25 0.9500 . ?
C29 C30 1.382(5) . ?
C29 H29 0.9500 . ?
C57 C62 1.390(5) . ?
C62 C61 1.387(5) . ?
C62 H62 0.9500 . ?
C7 C9 1.533(5) . ?
C7 C8 1.535(5) . ?
C7 H7 1.0000 . ?
C52 C53 1.388(5) . ?
C52 H52 0.9500 . ?
C56 C55 1.388(5) . ?
C56 H56 0.9500 . ?
C31 C30 1.383(5) . ?
C31 H31 0.9500 . ?
C3 C4 1.387(5) . ?
C3 H3 0.9500 . ?
C24 C23 1.384(5) . ?
C24 H24 0.9500 . ?
C30 H30 0.9500 . ?
C36 C35 1.378(5) . ?
C36 H36 0.9500 . ?
C38 C39 1.527(4) . ?
C38 C40 1.533(5) . ?
C38 H38 1.0000 . ?
C59 C60 1.389(5) . ?
C59 H59 0.9500 . ?
C10 C12 1.530(5) . ?
C10 C11 1.535(4) . ?
C10 H10 1.0000 . ?
C21 C22 1.391(5) . ?
C21 H21 0.9500 . ?
C45 H45A 0.9800 . ?
C45 H45B 0.9800 . ?
C45 H45C 0.9800 . ?
C17 H17A 0.9800 . ?
C17 H17B 0.9800 . ?
C17 H17C 0.9800 . ?
C60 C61 1.379(5) . ?
C60 H60 0.9500 . ?
C35 C34 1.376(5) . ?
C35 H35 0.9500 . ?
C41 C42 1.535(5) . ?
C41 C43 1.543(5) . ?
C41 H41 1.0000 . ?
C18 H18A 0.9800 . ?
C18 H18B 0.9800 . ?
C18 H18C 0.9800 . ?
C53 C54 1.369(5) . ?
C53 H53 0.9500 . ?
C34 H34 0.9500 . ?
C4 H4 0.9500 . ?
C55 C54 1.385(5) . ?
C55 H55 0.9500 . ?
C54 H54 0.9500 . ?
C61 H61 0.9500 . ?
C40 H40A 0.9800 . ?
C40 H40B 0.9800 . ?
C40 H40C 0.9800 . ?
C13 C14 1.511(6) . ?
C13 C15 1.516(5) . ?
C13 H13 1.0000 . ?
C9 H9A 0.9800 . ?
C9 H9B 0.9800 . ?
C9 H9C 0.9800 . ?
C23 C22 1.378(5) . ?
C23 H23 0.9500 . ?
C8 H8A 0.9800 . ?
C8 H8B 0.9800 . ?
C8 H8C 0.9800 . ?
C48 H48A 0.9800 . ?
C48 H48B 0.9800 . ?
C48 H48C 0.9800 . ?
C42 H42A 0.9800 . ?
C42 H42B 0.9800 . ?
C42 H42C 0.9800 . ?
C22 H22 0.9500 . ?
C12 H12A 0.9800 . ?
C12 H12B 0.9800 . ?
C12 H12C 0.9800 . ?
C43 H43A 0.9800 . ?
C43 H43B 0.9800 . ?
C43 H43C 0.9800 . ?
C11 H11A 0.9800 . ?
C11 H11B 0.9800 . ?
C11 H11C 0.9800 . ?
C39 H39A 0.9800 . ?
C39 H39B 0.9800 . ?
C39 H39C 0.9800 . ?
C49 H49A 0.9800 . ?
C49 H49B 0.9800 . ?
C49 H49C 0.9800 . ?
C15 H15A 0.9800 . ?
C15 H15B 0.9800 . ?
C15 H15C 0.9800 . ?
C14 H14A 0.9800 . ?
C14 H14B 0.9800 . ?
C14 H14C 0.9800 . ?
